data_4514533
loop_
_publ_author_name
'Kang, Jiajia'
'Ni, Jun'
'Su, Mengmeng'
'Li, Yanqin'
'Zhang, Jianjun'
'Zhou, Huajun'
'Chen, Zhong-Ning'

_publ_section_title
;
 Facile and Equipment-Free Data Encryption and Decryption by
 Self-Encrypting Pt(II) Complex.
;
_journal_issue 14
_journal_name_full 'ACS applied materials &amp; interfaces'
_journal_page_first 13350
_journal_page_last 13358
_journal_paper_doi 10.1021/acsami.8b21221
_journal_volume 11
_journal_year 2019
_chemical_formula_sum 'C39 H38 Br2 N2 O Pt Si2'
_chemical_formula_weight 961.80
_space_group_IT_number 2
_space_group_name_Hall '-P 1'
_space_group_name_H-M_alt 'P -1'
_symmetry_cell_setting triclinic
_symmetry_space_group_name_Hall '-P 1'
_symmetry_space_group_name_H-M 'P -1'
_atom_sites_solution_hydrogens geom
_atom_sites_solution_primary direct
_atom_sites_solution_secondary difmap
_audit_creation_method SHELXL-97
_cell_angle_alpha 99.8970(10)
_cell_angle_beta 94.373(2)
_cell_angle_gamma 101.464(2)
_cell_formula_units_Z 2
_cell_length_a 10.0931(3)
_cell_length_b 11.0561(3)
_cell_length_c 17.8751(4)
_cell_measurement_reflns_used 3341
_cell_measurement_temperature 220(2)
_cell_measurement_theta_max 27.43
_cell_measurement_theta_min 2.26
_cell_volume 1913.17(9)
_computing_cell_refinement 'Bruker SMART'
_computing_data_collection 'Bruker SMART'
_computing_data_reduction 'Bruker SAINT'
_computing_molecular_graphics 'Bruker SHELXTL'
_computing_publication_material 'Bruker SHELXTL'
_computing_structure_refinement 'SHELXL-97 (Sheldrick, 1997)'
_computing_structure_solution 'SHELXS-97 (Sheldrick, 1990)'
_diffrn_ambient_temperature 220(2)
_diffrn_measured_fraction_theta_full 0.991
_diffrn_measured_fraction_theta_max 0.991
_diffrn_measurement_device_type 'Bruker Smart APEX II'
_diffrn_measurement_method 'phi and omega scans'
_diffrn_radiation_monochromator graphite
_diffrn_radiation_source 'fine-focus sealed tube'
_diffrn_radiation_type MoK\a
_diffrn_radiation_wavelength 0.71073
_diffrn_reflns_av_R_equivalents 0.0313
_diffrn_reflns_av_sigmaI/netI 0.0573
_diffrn_reflns_limit_h_max 11
_diffrn_reflns_limit_h_min -9
_diffrn_reflns_limit_k_max 13
_diffrn_reflns_limit_k_min -11
_diffrn_reflns_limit_l_max 21
_diffrn_reflns_limit_l_min -19
_diffrn_reflns_number 10204
_diffrn_reflns_theta_full 25.00
_diffrn_reflns_theta_max 25.00
_diffrn_reflns_theta_min 2.04
_exptl_absorpt_coefficient_mu 5.850
_exptl_absorpt_correction_T_max 0.568
_exptl_absorpt_correction_T_min 0.512
_exptl_absorpt_correction_type multi-scan
_exptl_absorpt_process_details 'SADABS (Sheldrick, 1996)'
_exptl_crystal_colour yellow
_exptl_crystal_density_diffrn 1.670
_exptl_crystal_density_method 'not measured'
_exptl_crystal_description needle
_exptl_crystal_F_000 940
_exptl_crystal_size_max 0.30
_exptl_crystal_size_mid 0.10
_exptl_crystal_size_min 0.10
_refine_diff_density_max 1.531
_refine_diff_density_min -1.338
_refine_diff_density_rms 0.148
_refine_ls_extinction_method none
_refine_ls_goodness_of_fit_ref 1.023
_refine_ls_hydrogen_treatment constr
_refine_ls_matrix_type full
_refine_ls_number_parameters 424
_refine_ls_number_reflns 6657
_refine_ls_number_restraints 0
_refine_ls_restrained_S_all 1.023
_refine_ls_R_factor_all 0.0456
_refine_ls_R_factor_gt 0.0355
_refine_ls_shift/su_max 0.002
_refine_ls_shift/su_mean 0.000
_refine_ls_structure_factor_coef Fsqd
_refine_ls_weighting_details 'calc w=1/[\s^2^(Fo^2^)+(0.0398P)^2^+0.0000P] where P=(Fo^2^+2Fc^2^)/3'
_refine_ls_weighting_scheme calc
_refine_ls_wR_factor_gt 0.0770
_refine_ls_wR_factor_ref 0.0824
_reflns_number_gt 5670
_reflns_number_total 6657
_reflns_threshold_expression >2sigma(I)
_cod_data_source_file am8b21221_si_004.cif
_cod_data_source_block a
_cod_depositor_comments
;
The following automatic conversions were performed:

'_exptl_absorpt_correction_type' value 'Multi-scan' changed to
'multi-scan' according to
/home/data/users/saulius/crontab/automatic-downloads/current/ACS/lib/dictionaries/cif_core.dic
dictionary named 'cif_core.dic' version 2.4.2 from 2011-04-26.

Automatic conversion script
Id: cif_fix_values 4973 2017-02-22 13:04:09Z antanas 
;
_cod_original_sg_symbol_H-M P-1
_cod_database_code 4514533

loop_
_symmetry_equiv_pos_as_xyz
'x, y, z'
'-x, -y, -z'

loop_
_atom_site_label
_atom_site_type_symbol
_atom_site_fract_x
_atom_site_fract_y
_atom_site_fract_z
_atom_site_U_iso_or_equiv
_atom_site_adp_type
_atom_site_occupancy
_atom_site_symmetry_multiplicity
_atom_site_calc_flag
_atom_site_refinement_flags
O1 O 0.9931(5) 0.1132(4) 0.8704(3) 0.0402(12) Uani 1 1 d .
Pt1 Pt 0.55139(2) 0.095418(19) 0.890469(12) 0.01488(8) Uani 1 1 d .
Si2 Si 0.92643(17) -0.37920(15) 0.61756(9) 0.0207(4) Uani 1 1 d .
C22 C 0.3693(6) 0.2940(5) 0.9182(3) 0.0209(13) Uani 1 1 d .
N1 N 0.6277(4) 0.1323(4) 1.0043(2) 0.0138(10) Uani 1 1 d .
C29 C 0.4897(5) 0.0453(5) 0.7817(3) 0.0181(12) Uani 1 1 d .
C21 C 0.4352(6) 0.2163(5) 0.9030(3) 0.0196(13) Uani 1 1 d .
N2 N 0.6802(4) -0.0279(4) 0.8904(2) 0.0142(10) Uani 1 1 d .
C15 C 0.7047(6) -0.1043(5) 0.8285(3) 0.0175(12) Uani 1 1 d .
H15 H 0.6589 -0.1048 0.7812 0.021 Uiso 1 1 calc R
C7 C 0.6534(6) 0.2390(5) 1.1353(3) 0.0185(12) Uani 1 1 d .
C14 C 0.7955(5) -0.1823(5) 0.8322(3) 0.0171(12) Uani 1 1 d .
C28 C 0.3107(6) 0.4625(5) 1.0143(3) 0.0219(13) Uani 1 1 d .
H28 H 0.3730 0.4484 1.0512 0.026 Uiso 1 1 calc R
C31 C 0.4337(6) -0.0520(5) 0.6343(3) 0.0229(13) Uani 1 1 d .
C5 C 0.6163(6) 0.3347(5) 1.1899(3) 0.0187(12) Uani 1 1 d .
C23 C 0.2928(6) 0.3896(5) 0.9396(3) 0.0193(13) Uani 1 1 d .
C24 C 0.1980(6) 0.4148(5) 0.8862(3) 0.0190(12) Uani 1 1 d .
H24 H 0.1823 0.3681 0.8366 0.023 Uiso 1 1 calc R
C36 C 0.5202(6) -0.1225(5) 0.5983(3) 0.0251(14) Uani 1 1 d .
H36 H 0.5954 -0.1355 0.6269 0.030 Uiso 1 1 calc R
C11 C 0.7458(5) -0.0286(5) 0.9597(3) 0.0149(12) Uani 1 1 d .
C16 C 0.8304(6) -0.2506(5) 0.7630(3) 0.0213(13) Uani 1 1 d .
C9 C 0.7774(5) 0.0797(5) 1.0979(3) 0.0176(12) Uani 1 1 d .
H9 H 0.8383 0.0311 1.1102 0.021 Uiso 1 1 calc R
C25 C 0.1275(6) 0.5083(5) 0.9063(3) 0.0192(12) Uani 1 1 d .
C26 C 0.1464(6) 0.5790(5) 0.9799(3) 0.0218(13) Uani 1 1 d .
H26 H 0.0984 0.6418 0.9928 0.026 Uiso 1 1 calc R
C8 C 0.7463(6) 0.1691(5) 1.1542(3) 0.0208(13) Uani 1 1 d .
H8 H 0.7873 0.1821 1.2041 0.025 Uiso 1 1 calc R
C32 C 0.3188(6) -0.0366(5) 0.5898(3) 0.0206(13) Uani 1 1 d .
H32 H 0.2584 0.0083 0.6120 0.025 Uiso 1 1 calc R
C17 C 0.8644(6) -0.3027(5) 0.7049(3) 0.0218(13) Uani 1 1 d .
C30 C 0.4610(6) 0.0033(5) 0.7144(3) 0.0205(13) Uani 1 1 d .
C10 C 0.7178(6) 0.0625(5) 1.0230(3) 0.0172(12) Uani 1 1 d .
C12 C 0.8321(6) -0.1098(5) 0.9677(3) 0.0194(12) Uani 1 1 d .
H12 H 0.8718 -0.1129 1.0158 0.023 Uiso 1 1 calc R
C6 C 0.5959(6) 0.2174(5) 1.0584(3) 0.0180(12) Uani 1 1 d .
H6 H 0.5338 0.2641 1.0450 0.022 Uiso 1 1 calc R
C13 C 0.8581(6) -0.1854(5) 0.9040(3) 0.0218(13) Uani 1 1 d .
H13 H 0.9176 -0.2388 0.9085 0.026 Uiso 1 1 calc R
C27 C 0.2380(6) 0.5541(5) 1.0337(3) 0.0207(13) Uani 1 1 d .
H27 H 0.2506 0.5996 1.0835 0.025 Uiso 1 1 calc R
C34 C 0.3838(6) -0.1575(5) 0.4773(3) 0.0280(15) Uani 1 1 d .
H34 H 0.3676 -0.1921 0.4254 0.034 Uiso 1 1 calc R
C33 C 0.2971(6) -0.0898(5) 0.5119(3) 0.0241(14) Uani 1 1 d .
C35 C 0.4952(7) -0.1728(5) 0.5214(3) 0.0298(15) Uani 1 1 d .
H35 H 0.5547 -0.2181 0.4987 0.036 Uiso 1 1 calc R
Br1 Br 0.00575(6) 0.54129(5) 0.83009(3) 0.02461(14) Uani 1 1 d .
Br2 Br 0.14213(7) -0.06755(7) 0.45367(4) 0.04308(19) Uani 1 1 d .
C18 C 0.8511(7) -0.3244(6) 0.5351(3) 0.0348(16) Uani 1 1 d .
H18A H 0.7537 -0.3503 0.5304 0.052 Uiso 1 1 calc R
H18B H 0.8838 -0.3603 0.4892 0.052 Uiso 1 1 calc R
H18C H 0.8766 -0.2344 0.5429 0.052 Uiso 1 1 calc R
C20 C 0.8701(7) -0.5520(5) 0.6085(4) 0.0335(16) Uani 1 1 d .
H20A H 0.7725 -0.5747 0.6022 0.050 Uiso 1 1 calc R
H20B H 0.9045 -0.5769 0.6537 0.050 Uiso 1 1 calc R
H20C H 0.9042 -0.5938 0.5648 0.050 Uiso 1 1 calc R
Si1 Si 0.54357(17) 0.54678(14) 1.30054(9) 0.0199(4) Uani 1 1 d .
C4 C 0.5847(6) 0.4179(5) 1.2336(3) 0.0206(13) Uani 1 1 d .
C19 C 1.1150(6) -0.3321(6) 0.6295(4) 0.0348(16) Uani 1 1 d .
H19A H 1.1508 -0.3616 0.6726 0.052 Uiso 1 1 calc R
H19B H 1.1424 -0.2422 0.6378 0.052 Uiso 1 1 calc R
H19C H 1.1494 -0.3683 0.5842 0.052 Uiso 1 1 calc R
C3 C 0.4991(6) 0.4830(6) 1.3872(3) 0.0268(14) Uani 1 1 d .
H3A H 0.4202 0.4155 1.3740 0.040 Uiso 1 1 calc R
H3B H 0.4802 0.5483 1.4250 0.040 Uiso 1 1 calc R
H3C H 0.5740 0.4521 1.4074 0.040 Uiso 1 1 calc R
C02 C 0.9736(6) 0.1178(5) 0.8037(4) 0.0276(15) Uani 1 1 d .
C1 C 0.4008(7) 0.5999(6) 1.2529(4) 0.0341(16) Uani 1 1 d .
H1A H 0.3221 0.5320 1.2412 0.051 Uiso 1 1 calc R
H1B H 0.4269 0.6256 1.2065 0.051 Uiso 1 1 calc R
H1C H 0.3798 0.6695 1.2864 0.051 Uiso 1 1 calc R
C03 C 0.8638(7) 0.1784(6) 0.7749(4) 0.0364(17) Uani 1 1 d .
H03A H 0.8175 0.2089 0.8168 0.055 Uiso 1 1 calc R
H03B H 0.7999 0.1177 0.7375 0.055 Uiso 1 1 calc R
H03C H 0.9039 0.2474 0.7520 0.055 Uiso 1 1 calc R
C2 C 0.6977(7) 0.6784(6) 1.3237(4) 0.0376(17) Uani 1 1 d .
H2A H 0.7708 0.6504 1.3482 0.056 Uiso 1 1 calc R
H2B H 0.6771 0.7481 1.3573 0.056 Uiso 1 1 calc R
H2C H 0.7242 0.7042 1.2774 0.056 Uiso 1 1 calc R
C01 C 1.0580(7) 0.0644(7) 0.7460(4) 0.0448(19) Uani 1 1 d .
H01A H 1.1241 0.0287 0.7712 0.067 Uiso 1 1 calc R
H01B H 1.1038 0.1300 0.7224 0.067 Uiso 1 1 calc R
H01C H 1.0000 0.0002 0.7077 0.067 Uiso 1 1 calc R

loop_
_atom_site_aniso_label
_atom_site_aniso_U_11
_atom_site_aniso_U_22
_atom_site_aniso_U_33
_atom_site_aniso_U_23
_atom_site_aniso_U_13
_atom_site_aniso_U_12
O1 0.035(3) 0.048(3) 0.035(3) 0.019(2) -0.005(2) -0.001(2)
Pt1 0.01608(13) 0.01518(11) 0.01242(12) -0.00021(8) 0.00081(8) 0.00391(8)
Si2 0.0225(9) 0.0223(8) 0.0161(9) 0.0001(7) 0.0048(7) 0.0039(7)
C22 0.016(3) 0.025(3) 0.018(3) 0.004(3) -0.005(2) 0.000(3)
N1 0.015(2) 0.016(2) 0.009(2) 0.0001(19) -0.0003(19) 0.0016(19)
C29 0.014(3) 0.022(3) 0.020(3) 0.006(3) 0.001(2) 0.006(2)
C21 0.021(3) 0.023(3) 0.016(3) 0.004(2) 0.001(2) 0.006(3)
N2 0.009(2) 0.013(2) 0.018(3) 0.0005(19) -0.0016(19) -0.0008(18)
C15 0.021(3) 0.014(3) 0.013(3) -0.004(2) -0.001(2) 0.000(2)
C7 0.018(3) 0.020(3) 0.017(3) 0.002(2) 0.004(2) 0.001(2)
C14 0.017(3) 0.015(3) 0.017(3) 0.000(2) 0.003(2) -0.002(2)
C28 0.025(3) 0.020(3) 0.021(3) 0.006(3) 0.001(3) 0.006(3)
C31 0.030(4) 0.019(3) 0.017(3) 0.005(2) 0.000(3) -0.002(3)
C5 0.017(3) 0.024(3) 0.012(3) 0.002(2) -0.002(2) -0.001(2)
C23 0.020(3) 0.018(3) 0.019(3) 0.003(2) 0.006(3) 0.001(2)
C24 0.018(3) 0.022(3) 0.016(3) 0.002(2) 0.002(2) 0.002(2)
C36 0.028(4) 0.024(3) 0.022(3) 0.001(3) -0.001(3) 0.005(3)
C11 0.014(3) 0.013(3) 0.013(3) 0.000(2) -0.004(2) -0.002(2)
C16 0.024(3) 0.015(3) 0.023(3) 0.002(3) 0.000(3) 0.003(2)
C9 0.013(3) 0.019(3) 0.019(3) 0.000(2) 0.001(2) 0.002(2)
C25 0.016(3) 0.022(3) 0.020(3) 0.006(2) 0.002(2) 0.003(2)
C26 0.018(3) 0.019(3) 0.028(4) 0.001(3) 0.003(3) 0.005(2)
C8 0.022(3) 0.018(3) 0.020(3) 0.000(2) 0.000(3) 0.001(2)
C32 0.024(3) 0.020(3) 0.016(3) 0.000(2) 0.002(3) 0.003(2)
C17 0.024(3) 0.017(3) 0.022(3) -0.002(2) -0.001(3) 0.006(2)
C30 0.028(3) 0.017(3) 0.014(3) -0.001(2) 0.002(3) 0.002(2)
C10 0.019(3) 0.017(3) 0.013(3) 0.000(2) 0.001(2) 0.000(2)
C12 0.017(3) 0.024(3) 0.019(3) 0.005(2) 0.005(2) 0.007(2)
C6 0.019(3) 0.013(3) 0.019(3) 0.002(2) 0.001(2) 0.000(2)
C13 0.023(3) 0.020(3) 0.022(3) -0.001(2) 0.003(3) 0.011(3)
C27 0.023(3) 0.022(3) 0.013(3) -0.002(2) 0.005(3) -0.001(2)
C34 0.033(4) 0.027(3) 0.016(3) -0.002(3) 0.001(3) -0.006(3)
C33 0.030(4) 0.018(3) 0.020(3) 0.005(2) -0.004(3) -0.003(3)
C35 0.036(4) 0.024(3) 0.025(4) -0.008(3) 0.004(3) 0.005(3)
Br1 0.0231(3) 0.0259(3) 0.0255(3) 0.0034(3) -0.0019(3) 0.0100(2)
Br2 0.0360(4) 0.0561(5) 0.0316(4) 0.0036(3) -0.0141(3) 0.0077(3)
C18 0.036(4) 0.049(4) 0.024(4) 0.009(3) 0.007(3) 0.016(3)
C20 0.037(4) 0.026(3) 0.035(4) -0.002(3) 0.015(3) 0.004(3)
Si1 0.0234(9) 0.0182(8) 0.0158(8) -0.0026(6) 0.0047(7) 0.0029(7)
C4 0.020(3) 0.022(3) 0.019(3) 0.002(3) 0.002(3) 0.003(2)
C19 0.025(4) 0.046(4) 0.032(4) 0.004(3) 0.010(3) 0.004(3)
C3 0.029(4) 0.029(3) 0.020(3) -0.002(3) 0.006(3) 0.005(3)
C02 0.027(4) 0.020(3) 0.031(4) 0.009(3) -0.008(3) -0.006(3)
C1 0.043(4) 0.036(4) 0.027(4) 0.002(3) 0.011(3) 0.018(3)
C03 0.033(4) 0.037(4) 0.040(4) 0.016(3) -0.001(3) 0.004(3)
C2 0.048(5) 0.025(3) 0.029(4) -0.008(3) 0.007(3) -0.009(3)
C01 0.039(5) 0.049(4) 0.051(5) 0.015(4) 0.014(4) 0.015(4)

loop_
_atom_type_symbol
_atom_type_description
_atom_type_scat_dispersion_real
_atom_type_scat_dispersion_imag
_atom_type_scat_source
C C 0.0033 0.0016 'International Tables Vol C Tables 4.2.6.8 and 6.1.1.4'
H H 0.0000 0.0000 'International Tables Vol C Tables 4.2.6.8 and 6.1.1.4'
N N 0.0061 0.0033 'International Tables Vol C Tables 4.2.6.8 and 6.1.1.4'
O O 0.0106 0.0060 'International Tables Vol C Tables 4.2.6.8 and 6.1.1.4'
Si Si 0.0817 0.0704 'International Tables Vol C Tables 4.2.6.8 and 6.1.1.4'
Br Br -0.2901 2.4595 'International Tables Vol C Tables 4.2.6.8 and 6.1.1.4'
Pt Pt -1.7033 8.3905 'International Tables Vol C Tables 4.2.6.8 and 6.1.1.4'

loop_
_geom_angle_atom_site_label_1
_geom_angle_atom_site_label_2
_geom_angle_atom_site_label_3
_geom_angle
C21 Pt1 C29 91.6(2)
C21 Pt1 N1 94.7(2)
C29 Pt1 N1 173.7(2)
C21 Pt1 N2 173.5(2)
C29 Pt1 N2 94.9(2)
N1 Pt1 N2 78.85(17)
C18 Si2 C19 111.5(3)
C18 Si2 C20 111.2(3)
C19 Si2 C20 110.6(3)
C18 Si2 C17 107.6(3)
C19 Si2 C17 107.9(3)
C20 Si2 C17 107.9(3)
C21 C22 C23 177.7(6)
C6 N1 C10 119.7(5)
C6 N1 Pt1 125.1(4)
C10 N1 Pt1 115.2(3)
C30 C29 Pt1 172.0(5)
C22 C21 Pt1 173.4(5)
C15 N2 C11 118.8(5)
C15 N2 Pt1 125.5(4)
C11 N2 Pt1 115.7(3)
N2 C15 C14 122.5(5)
N2 C15 H15 118.8
C14 C15 H15 118.8
C8 C7 C6 118.1(5)
C8 C7 C5 123.0(5)
C6 C7 C5 118.8(5)
C15 C14 C13 118.1(5)
C15 C14 C16 120.0(5)
C13 C14 C16 121.8(5)
C27 C28 C23 121.5(5)
C27 C28 H28 119.3
C23 C28 H28 119.3
C36 C31 C32 118.3(5)
C36 C31 C30 121.0(5)
C32 C31 C30 120.7(6)
C4 C5 C7 177.4(6)
C24 C23 C28 117.0(5)
C24 C23 C22 120.9(5)
C28 C23 C22 122.1(5)
C25 C24 C23 120.7(5)
C25 C24 H24 119.7
C23 C24 H24 119.7
C35 C36 C31 120.7(6)
C35 C36 H36 119.6
C31 C36 H36 119.6
N2 C11 C12 121.3(5)
N2 C11 C10 114.6(5)
C12 C11 C10 124.0(5)
C17 C16 C14 176.8(6)
C8 C9 C10 120.0(5)
C8 C9 H9 120.0
C10 C9 H9 120.0
C24 C25 C26 121.5(5)
C24 C25 Br1 118.4(4)
C26 C25 Br1 120.1(4)
C27 C26 C25 118.6(5)
C27 C26 H26 120.7
C25 C26 H26 120.7
C9 C8 C7 119.3(5)
C9 C8 H8 120.3
C7 C8 H8 120.3
C33 C32 C31 119.0(6)
C33 C32 H32 120.5
C31 C32 H32 120.5
C16 C17 Si2 176.9(6)
C29 C30 C31 176.1(6)
N1 C10 C9 120.6(5)
N1 C10 C11 115.5(5)
C9 C10 C11 123.9(5)
C13 C12 C11 119.2(5)
C13 C12 H12 120.4
C11 C12 H12 120.4
N1 C6 C7 122.2(5)
N1 C6 H6 118.9
C7 C6 H6 118.9
C12 C13 C14 120.0(5)
C12 C13 H13 120.0
C14 C13 H13 120.0
C28 C27 C26 120.7(5)
C28 C27 H27 119.7
C26 C27 H27 119.7
C33 C34 C35 118.4(6)
C33 C34 H34 120.8
C35 C34 H34 120.8
C34 C33 C32 122.1(6)
C34 C33 Br2 119.9(4)
C32 C33 Br2 118.1(5)
C36 C35 C34 121.5(6)
C36 C35 H35 119.3
C34 C35 H35 119.3
Si2 C18 H18A 109.5
Si2 C18 H18B 109.5
H18A C18 H18B 109.5
Si2 C18 H18C 109.5
H18A C18 H18C 109.5
H18B C18 H18C 109.5
Si2 C20 H20A 109.5
Si2 C20 H20B 109.5
H20A C20 H20B 109.5
Si2 C20 H20C 109.5
H20A C20 H20C 109.5
H20B C20 H20C 109.5
C4 Si1 C3 106.4(3)
C4 Si1 C1 108.2(3)
C3 Si1 C1 113.1(3)
C4 Si1 C2 108.2(3)
C3 Si1 C2 110.9(3)
C1 Si1 C2 109.9(3)
C5 C4 Si1 177.9(5)
Si2 C19 H19A 109.5
Si2 C19 H19B 109.5
H19A C19 H19B 109.5
Si2 C19 H19C 109.5
H19A C19 H19C 109.5
H19B C19 H19C 109.5
Si1 C3 H3A 109.5
Si1 C3 H3B 109.5
H3A C3 H3B 109.5
Si1 C3 H3C 109.5
H3A C3 H3C 109.5
H3B C3 H3C 109.5
O1 C02 C01 121.6(6)
O1 C02 C03 121.1(6)
C01 C02 C03 117.3(6)
Si1 C1 H1A 109.5
Si1 C1 H1B 109.5
H1A C1 H1B 109.5
Si1 C1 H1C 109.5
H1A C1 H1C 109.5
H1B C1 H1C 109.5
C02 C03 H03A 109.5
C02 C03 H03B 109.5
H03A C03 H03B 109.5
C02 C03 H03C 109.5
H03A C03 H03C 109.5
H03B C03 H03C 109.5
Si1 C2 H2A 109.5
Si1 C2 H2B 109.5
H2A C2 H2B 109.5
Si1 C2 H2C 109.5
H2A C2 H2C 109.5
H2B C2 H2C 109.5
C02 C01 H01A 109.5
C02 C01 H01B 109.5
H01A C01 H01B 109.5
C02 C01 H01C 109.5
H01A C01 H01C 109.5
H01B C01 H01C 109.5

loop_
_geom_bond_atom_site_label_1
_geom_bond_atom_site_label_2
_geom_bond_distance
O1 C02 1.204(7)
Pt1 C21 1.942(6)
Pt1 C29 1.945(6)
Pt1 N1 2.062(4)
Pt1 N2 2.063(4)
Si2 C18 1.854(6)
Si2 C19 1.856(6)
Si2 C20 1.857(6)
Si2 C17 1.858(6)
C22 C21 1.195(8)
C22 C23 1.445(8)
N1 C6 1.333(7)
N1 C10 1.362(7)
C29 C30 1.204(7)
N2 C15 1.343(7)
N2 C11 1.361(6)
C15 C14 1.383(8)
C15 H15 0.9300
C7 C8 1.385(8)
C7 C6 1.413(7)
C7 C5 1.439(8)
C14 C13 1.394(8)
C14 C16 1.441(8)
C28 C27 1.377(8)
C28 C23 1.415(8)
C28 H28 0.9300
C31 C36 1.402(8)
C31 C32 1.410(8)
C31 C30 1.439(8)
C5 C4 1.210(8)
C23 C24 1.402(8)
C24 C25 1.381(8)
C24 H24 0.9300
C36 C35 1.375(8)
C36 H36 0.9300
C11 C12 1.386(7)
C11 C10 1.464(7)
C16 C17 1.206(8)
C9 C8 1.385(8)
C9 C10 1.391(7)
C9 H9 0.9300
C25 C26 1.388(8)
C25 Br1 1.896(6)
C26 C27 1.383(8)
C26 H26 0.9300
C8 H8 0.9300
C32 C33 1.398(8)
C32 H32 0.9300
C12 C13 1.367(8)
C12 H12 0.9300
C6 H6 0.9300
C13 H13 0.9300
C27 H27 0.9300
C34 C33 1.375(9)
C34 C35 1.378(9)
C34 H34 0.9300
C33 Br2 1.893(6)
C35 H35 0.9300
C18 H18A 0.9600
C18 H18B 0.9600
C18 H18C 0.9600
C20 H20A 0.9600
C20 H20B 0.9600
C20 H20C 0.9600
Si1 C4 1.833(6)
Si1 C3 1.859(6)
Si1 C1 1.862(6)
Si1 C2 1.872(6)
C19 H19A 0.9600
C19 H19B 0.9600
C19 H19C 0.9600
C3 H3A 0.9600
C3 H3B 0.9600
C3 H3C 0.9600
C02 C01 1.504(9)
C02 C03 1.507(9)
C1 H1A 0.9600
C1 H1B 0.9600
C1 H1C 0.9600
C03 H03A 0.9600
C03 H03B 0.9600
C03 H03C 0.9600
C2 H2A 0.9600
C2 H2B 0.9600
C2 H2C 0.9600
C01 H01A 0.9600
C01 H01B 0.9600
C01 H01C 0.9600
